data_1573556
loop_
_publ_author_name
'Jin, Peng-Bo'
'Luo, Qian-Cheng'
'Gransbury, Gemma K.'
'Winpenny, Richard E. P.'
'Mills, David P.'
'Zheng, Yan-Zhen'

_publ_section_title
;
 Rare earth benzene tetraanion-bridged amidinate complexes.
;
_journal_name_full 'Chemical science'
_journal_paper_doi 10.1039/d4sc05982d
_journal_year 2024
_chemical_formula_moiety 'C58 H86 Cl N4 Tb'
_chemical_formula_sum 'C58 H86 Cl N4 Tb'
_chemical_formula_weight 1033.67
_space_group_crystal_system monoclinic
_space_group_IT_number 15
_space_group_name_Hall '-C 2yc'
_space_group_name_H-M_alt 'C 1 2/c 1'
_atom_sites_solution_hydrogens geom
_audit_creation_date 2023-12-28
_audit_creation_method
;
Olex2 1.5
(compiled 2023.08.24 svn.re1ec1418 for OlexSys, GUI svn.r6817)
;
_audit_update_record
;
2024-07-13 deposited with the CCDC.	2024-12-24 downloaded from the CCDC.
;
_cell_angle_alpha 90
_cell_angle_beta 112.183(4)
_cell_angle_gamma 90
_cell_formula_units_Z 4
_cell_length_a 23.9599(8)
_cell_length_b 10.5837(2)
_cell_length_c 22.4979(8)
_cell_measurement_reflns_used 5061
_cell_measurement_temperature 100(2)
_cell_measurement_theta_max 28.8150
_cell_measurement_theta_min 3.6210
_cell_volume 5282.8(3)
_computing_molecular_graphics 'Olex2 1.5 (Dolomanov et al., 2009)'
_computing_publication_material 'Olex2 1.5 (Dolomanov et al., 2009)'
_computing_structure_refinement 'SHELXL-2018/3 (Sheldrick, 2018)'
_computing_structure_solution 'SHELXT 2018/2 (Sheldrick, 2018)'
_diffrn_ambient_temperature 100.15
_diffrn_measured_fraction_theta_full 0.997
_diffrn_measured_fraction_theta_max 0.861
_diffrn_measurement_device_type 'SuperNova, Single source at offset/far, Eos'
_diffrn_measurement_method '\w scans'
_diffrn_radiation_type MoK\a
_diffrn_radiation_wavelength 0.71073
_diffrn_reflns_av_R_equivalents 0.0389
_diffrn_reflns_av_unetI/netI 0.0709
_diffrn_reflns_Laue_measured_fraction_full 0.997
_diffrn_reflns_Laue_measured_fraction_max 0.861
_diffrn_reflns_limit_h_max 27
_diffrn_reflns_limit_h_min -31
_diffrn_reflns_limit_k_max 11
_diffrn_reflns_limit_k_min -14
_diffrn_reflns_limit_l_max 29
_diffrn_reflns_limit_l_min -15
_diffrn_reflns_number 11596
_diffrn_reflns_point_group_measured_fraction_full 0.997
_diffrn_reflns_point_group_measured_fraction_max 0.861
_diffrn_reflns_theta_full 25.242
_diffrn_reflns_theta_max 29.044
_diffrn_reflns_theta_min 3.361
_diffrn_source 'micro-focus sealed X-ray tube'
_exptl_absorpt_coefficient_mu 1.429
_exptl_absorpt_correction_T_max 1.00000
_exptl_absorpt_correction_T_min 0.39583
_exptl_crystal_colour colorless
_exptl_crystal_density_diffrn 1.300
_exptl_crystal_description block
_exptl_crystal_F_000 2176
_exptl_crystal_size_max 0.21
_exptl_crystal_size_mid 0.19
_exptl_crystal_size_min 0.18
_refine_diff_density_max 1.282
_refine_diff_density_min -1.008
_refine_diff_density_rms 0.119
_refine_ls_extinction_method none
_refine_ls_goodness_of_fit_ref 1.045
_refine_ls_hydrogen_treatment constr
_refine_ls_matrix_type full
_refine_ls_number_parameters 301
_refine_ls_number_reflns 6081
_refine_ls_number_restraints 0
_refine_ls_restrained_S_all 1.045
_refine_ls_R_factor_all 0.0480
_refine_ls_R_factor_gt 0.0400
_refine_ls_shift/su_max 0.000
_refine_ls_shift/su_mean 0.000
_refine_ls_structure_factor_coef Fsqd
_refine_ls_weighting_details 'w=1/[\s^2^(Fo^2^)+(0.0266P)^2^] where P=(Fo^2^+2Fc^2^)/3'
_refine_ls_weighting_scheme calc
_refine_ls_wR_factor_gt 0.0735
_refine_ls_wR_factor_ref 0.0788
_reflns_Friedel_coverage 0.000
_reflns_number_gt 5402
_reflns_number_total 6081
_reflns_threshold_expression 'I > 2\s(I)'
_cod_data_source_file d4sc05982d2.cif
_cod_data_source_block repw2062
_cod_database_code 1573556
_shelx_shelxl_version_number 2014/7
_shelx_space_group_comment
;
The symmetry employed for this shelxl refinement is uniquely defined
by the following loop, which should always be used as a source of
symmetry information in preference to the above space-group names.
They are only intended as comments.
;
_olex2_refinement_description
;
1.a Ternary CH refined with riding coordinates:
 C007(H007), C009(H009), C00K(H00K), C00L(H00L)
1.b Aromatic/amide H refined with riding coordinates:
 C00C(H00C), C00E(H00E), C00F(H00F), C00N(H00O), C00Q(H00V), C00U(H0AA)
1.c Idealised Me refined as rotating group:
 C00H(H00A,H00B,H00D), C00I(H00G,H00H,H00I), C00M(H00J,H00M,H00N), C00O(H00P,
 H00Q,H00R), C00P(H00S,H00T,H00U), C00R(H00W,H00X,H00Y), C00S(H00Z,H,HA),
 C00T(H00,HB,HC), C00V(H1AA,HD,HE), C00W(H2AA,HF,HG), C00X(H3AA,HH,HI)
;
_olex2_submission_special_instructions 'No special instructions were received'

loop_
_space_group_symop_operation_xyz
'x, y, z'
'-x, y, -z+1/2'
'x+1/2, y+1/2, z'
'-x+1/2, y+1/2, -z+1/2'
'-x, -y, -z'
'x, -y, z-1/2'
'-x+1/2, -y+1/2, -z'
'x+1/2, -y+1/2, z-1/2'

loop_
_atom_site_label
_atom_site_type_symbol
_atom_site_fract_x
_atom_site_fract_y
_atom_site_fract_z
_atom_site_U_iso_or_equiv
_atom_site_adp_type
_atom_site_occupancy
_atom_site_site_symmetry_order
_atom_site_calc_flag
_atom_site_refinement_flags_posn
_atom_site_refinement_flags_adp
_atom_site_refinement_flags_occupancy
_atom_site_disorder_assembly
_atom_site_disorder_group
Tb01 Tb 0.5000 0.40397(2) 0.7500 0.01228(7) Uani 1 2 d S T P . .
Cl00 Cl 0.5000 0.64359(9) 0.7500 0.0211(2) Uani 1 2 d S T P . .
N003 N 0.39764(11) 0.38657(19) 0.67505(11) 0.0124(5) Uani 1 1 d . . . . .
N004 N 0.42484(11) 0.2936(2) 0.77043(11) 0.0136(5) Uani 1 1 d . . . . .
C005 C 0.36383(13) 0.4252(2) 0.61065(14) 0.0122(6) Uani 1 1 d . . . . .
C006 C 0.37814(14) 0.3281(2) 0.71597(13) 0.0121(6) Uani 1 1 d . . . . .
C007 C 0.42822(14) 0.4884(3) 0.86171(15) 0.0163(7) Uani 1 1 d . . . . .
H007 H 0.4163 0.5003 0.8144 0.020 Uiso 1 1 calc R . . . .
C008 C 0.33752(13) 0.5457(3) 0.59539(14) 0.0146(6) Uani 1 1 d . . . . .
C009 C 0.39436(14) 0.2162(3) 0.57329(15) 0.0166(7) Uani 1 1 d . . . . .
H009 H 0.4270 0.2208 0.6170 0.020 Uiso 1 1 calc R . . . .
C00A C 0.36130(13) 0.3424(3) 0.56043(14) 0.0142(6) Uani 1 1 d . . . . .
C00B C 0.42053(14) 0.2562(3) 0.82961(14) 0.0147(6) Uani 1 1 d . . . . .
C00C C 0.30576(14) 0.5760(3) 0.53156(15) 0.0193(7) Uani 1 1 d . . . . .
H00C H 0.2874 0.6569 0.5212 0.023 Uiso 1 1 calc R . . . .
C00D C 0.42005(14) 0.3497(3) 0.87413(14) 0.0150(6) Uani 1 1 d . . . . .
C00E C 0.29996(15) 0.4933(3) 0.48305(15) 0.0209(7) Uani 1 1 d . . . . .
H00E H 0.2767 0.5152 0.4398 0.025 Uiso 1 1 calc R . . . .
C00F C 0.32829(14) 0.3779(3) 0.49763(15) 0.0189(7) Uani 1 1 d . . . . .
H00F H 0.3251 0.3212 0.4638 0.023 Uiso 1 1 calc R . . . .
C00G C 0.31065(14) 0.3067(3) 0.70602(14) 0.0167(7) Uani 1 1 d . . . . .
C00H C 0.26519(14) 0.3281(3) 0.63783(14) 0.0192(7) Uani 1 1 d . . . . .
H00A H 0.2660 0.4171 0.6261 0.029 Uiso 1 1 calc GR . . . .
H00B H 0.2247 0.3062 0.6356 0.029 Uiso 1 1 calc GR . . . .
H00D H 0.2757 0.2748 0.6080 0.029 Uiso 1 1 calc GR . . . .
C00I C 0.49482(15) 0.5229(3) 0.89459(16) 0.0254(8) Uani 1 1 d . . . . .
H00G H 0.5073 0.5134 0.9412 0.038 Uiso 1 1 calc GR . . . .
H00H H 0.5009 0.6107 0.8845 0.038 Uiso 1 1 calc GR . . . .
H00I H 0.5190 0.4668 0.8792 0.038 Uiso 1 1 calc GR . . . .
C00J C 0.42316(14) 0.1279(3) 0.84700(15) 0.0172(7) Uani 1 1 d . . . . .
C00K C 0.43160(15) 0.0233(3) 0.80473(16) 0.0204(7) Uani 1 1 d . . . . .
H00K H 0.4191 0.0565 0.7600 0.024 Uiso 1 1 calc R . . . .
C00L C 0.34238(14) 0.6477(3) 0.64542(15) 0.0188(7) Uani 1 1 d . . . . .
H00L H 0.3673 0.6142 0.6889 0.023 Uiso 1 1 calc R . . . .
C00M C 0.39016(17) 0.5777(3) 0.88450(17) 0.0276(8) Uani 1 1 d . . . . .
H00J H 0.3481 0.5495 0.8672 0.041 Uiso 1 1 calc GR . . . .
H00M H 0.3927 0.6635 0.8694 0.041 Uiso 1 1 calc GR . . . .
H00N H 0.4053 0.5772 0.9315 0.041 Uiso 1 1 calc GR . . . .
C00N C 0.41934(15) 0.0968(3) 0.90542(16) 0.0224(7) Uani 1 1 d . . . . .
H00O H 0.4205 0.0103 0.9172 0.027 Uiso 1 1 calc R . . . .
C00O C 0.42416(16) 0.1889(3) 0.52576(16) 0.0280(8) Uani 1 1 d . . . . .
H00P H 0.3931 0.1757 0.4830 0.042 Uiso 1 1 calc GR . . . .
H00Q H 0.4491 0.1128 0.5391 0.042 Uiso 1 1 calc GR . . . .
H00R H 0.4495 0.2607 0.5246 0.042 Uiso 1 1 calc GR . . . .
C00P C 0.39370(18) -0.0942(3) 0.80326(19) 0.0361(10) Uani 1 1 d . . . . .
H00S H 0.4071 -0.1313 0.8463 0.054 Uiso 1 1 calc GR . . . .
H00T H 0.3987 -0.1562 0.7733 0.054 Uiso 1 1 calc GR . . . .
H00U H 0.3511 -0.0703 0.7893 0.054 Uiso 1 1 calc GR . . . .
C00Q C 0.41481(15) 0.3136(3) 0.93120(15) 0.0211(7) Uani 1 1 d . . . . .
H00V H 0.4118 0.3765 0.9600 0.025 Uiso 1 1 calc R . . . .
C00R C 0.30015(15) 0.1710(3) 0.72382(16) 0.0250(8) Uani 1 1 d . . . . .
H00W H 0.3133 0.1111 0.6985 0.038 Uiso 1 1 calc GR . . . .
H00X H 0.2572 0.1585 0.7147 0.038 Uiso 1 1 calc GR . . . .
H00Y H 0.3233 0.1568 0.7696 0.038 Uiso 1 1 calc GR . . . .
C00S C 0.29500(15) 0.3982(3) 0.75054(16) 0.0247(8) Uani 1 1 d . . . . .
H00Z H 0.3169 0.3734 0.7953 0.037 Uiso 1 1 calc GR . . . .
H H 0.2515 0.3953 0.7407 0.037 Uiso 1 1 calc GR . . . .
HA H 0.3066 0.4843 0.7439 0.037 Uiso 1 1 calc GR . . . .
C00T C 0.28132(16) 0.6885(3) 0.64524(16) 0.0285(8) Uani 1 1 d . . . . .
H00 H 0.2570 0.7245 0.6033 0.043 Uiso 1 1 calc GR . . . .
HB H 0.2872 0.7522 0.6787 0.043 Uiso 1 1 calc GR . . . .
HC H 0.2605 0.6151 0.6537 0.043 Uiso 1 1 calc GR . . . .
C00U C 0.41395(15) 0.1881(3) 0.94662(15) 0.0241(8) Uani 1 1 d . . . . .
H0AA H 0.4097 0.1644 0.9854 0.029 Uiso 1 1 calc R . . . .
C00V C 0.49749(16) -0.0147(3) 0.82763(18) 0.0357(10) Uani 1 1 d . . . . .
H1AA H 0.5213 0.0566 0.8223 0.054 Uiso 1 1 calc GR . . . .
HD H 0.5018 -0.0867 0.8023 0.054 Uiso 1 1 calc GR . . . .
HE H 0.5119 -0.0386 0.8730 0.054 Uiso 1 1 calc GR . . . .
C00W C 0.37403(16) 0.7647(3) 0.63196(16) 0.0267(8) Uani 1 1 d . . . . .
H2AA H 0.4130 0.7398 0.6309 0.040 Uiso 1 1 calc GR . . . .
HF H 0.3803 0.8274 0.6659 0.040 Uiso 1 1 calc GR . . . .
HG H 0.3489 0.8013 0.5905 0.040 Uiso 1 1 calc GR . . . .
C00X C 0.35279(18) 0.1083(3) 0.5737(2) 0.0426(11) Uani 1 1 d . . . . .
H3AA H 0.3386 0.1207 0.6088 0.064 Uiso 1 1 calc GR . . . .
HH H 0.3748 0.0282 0.5799 0.064 Uiso 1 1 calc GR . . . .
HI H 0.3182 0.1063 0.5327 0.064 Uiso 1 1 calc GR . . . .

loop_
_atom_site_aniso_label
_atom_site_aniso_U_11
_atom_site_aniso_U_22
_atom_site_aniso_U_33
_atom_site_aniso_U_23
_atom_site_aniso_U_13
_atom_site_aniso_U_12
Tb01 0.01065(11) 0.01085(10) 0.01485(11) 0.000 0.00427(8) 0.000
Cl00 0.0211(6) 0.0120(5) 0.0271(6) 0.000 0.0056(5) 0.000
N003 0.0117(13) 0.0110(11) 0.0133(13) 0.0002(9) 0.0035(11) -0.0002(10)
N004 0.0137(14) 0.0147(12) 0.0139(13) 0.0000(9) 0.0068(11) -0.0004(11)
C005 0.0069(14) 0.0150(14) 0.0143(15) 0.0021(11) 0.0036(12) -0.0024(12)
C006 0.0141(16) 0.0092(13) 0.0140(15) -0.0035(10) 0.0064(12) -0.0028(12)
C007 0.0181(17) 0.0164(14) 0.0160(16) -0.0006(11) 0.0082(14) 0.0006(13)
C008 0.0097(15) 0.0160(14) 0.0211(17) -0.0006(12) 0.0091(13) -0.0017(13)
C009 0.0166(17) 0.0142(14) 0.0193(17) -0.0012(11) 0.0072(14) 0.0004(13)
C00A 0.0115(15) 0.0163(14) 0.0154(16) 0.0003(11) 0.0059(13) -0.0040(13)
C00B 0.0117(16) 0.0179(14) 0.0146(16) -0.0001(11) 0.0050(13) 0.0004(13)
C00C 0.0173(17) 0.0203(15) 0.0214(17) 0.0049(12) 0.0084(14) 0.0021(14)
C00D 0.0133(16) 0.0166(14) 0.0156(16) 0.0012(11) 0.0061(13) 0.0007(13)
C00E 0.0173(17) 0.0288(17) 0.0142(17) 0.0053(12) 0.0034(14) 0.0026(15)
C00F 0.0165(17) 0.0235(16) 0.0174(17) -0.0031(12) 0.0071(14) -0.0044(14)
C00G 0.0114(16) 0.0195(15) 0.0198(17) 0.0013(12) 0.0067(13) -0.0031(13)
C00H 0.0114(16) 0.0286(17) 0.0188(17) 0.0006(13) 0.0069(13) -0.0038(14)
C00I 0.026(2) 0.0294(18) 0.0200(18) -0.0010(13) 0.0075(15) -0.0063(16)
C00J 0.0165(17) 0.0174(14) 0.0179(16) -0.0010(12) 0.0066(14) -0.0024(13)
C00K 0.0221(19) 0.0124(14) 0.0263(19) -0.0030(12) 0.0088(15) -0.0024(14)
C00L 0.0184(17) 0.0159(14) 0.0212(17) 0.0007(12) 0.0062(14) 0.0021(14)
C00M 0.035(2) 0.0200(16) 0.035(2) -0.0024(14) 0.0205(18) 0.0000(16)
C00N 0.0237(19) 0.0209(16) 0.0249(18) 0.0069(13) 0.0119(15) 0.0000(14)
C00O 0.032(2) 0.0293(18) 0.026(2) 0.0031(14) 0.0136(17) 0.0109(16)
C00P 0.045(3) 0.0208(18) 0.046(2) -0.0044(15) 0.021(2) -0.0081(17)
C00Q 0.0254(19) 0.0222(16) 0.0190(18) -0.0030(12) 0.0121(15) 0.0013(15)
C00R 0.0168(18) 0.0277(17) 0.030(2) 0.0081(14) 0.0080(15) -0.0073(15)
C00S 0.0130(17) 0.039(2) 0.0205(18) -0.0021(14) 0.0052(14) 0.0037(15)
C00T 0.032(2) 0.0275(18) 0.028(2) -0.0028(14) 0.0128(17) 0.0055(16)
C00U 0.031(2) 0.0276(17) 0.0180(17) 0.0077(13) 0.0136(16) -0.0010(16)
C00V 0.027(2) 0.0308(19) 0.042(2) -0.0162(16) 0.0046(18) 0.0069(17)
C00W 0.030(2) 0.0159(15) 0.032(2) 0.0009(13) 0.0093(17) -0.0003(15)
C00X 0.036(2) 0.0178(18) 0.082(3) 0.0036(18) 0.031(2) -0.0024(17)

loop_
_atom_type_symbol
_atom_type_description
_atom_type_scat_dispersion_real
_atom_type_scat_dispersion_imag
_atom_type_scat_source
C C 0.0033 0.0016 'International Tables Vol C Tables 4.2.6.8 and 6.1.1.4'
H H 0.0000 0.0000 'International Tables Vol C Tables 4.2.6.8 and 6.1.1.4'
Cl Cl 0.1484 0.1585 'International Tables Vol C Tables 4.2.6.8 and 6.1.1.4'
N N 0.0061 0.0033 'International Tables Vol C Tables 4.2.6.8 and 6.1.1.4'
Tb Tb -0.1723 4.1537 'International Tables Vol C Tables 4.2.6.8 and 6.1.1.4'

loop_
_geom_angle_atom_site_label_1
_geom_angle_atom_site_label_2
_geom_angle_atom_site_label_3
_geom_angle
_geom_angle_site_symmetry_1
_geom_angle_site_symmetry_3
_geom_angle_publ_flag
Cl00 Tb01 C006 106.41(5) . 2_656 ?
Cl00 Tb01 C006 106.41(5) . . ?
N003 Tb01 Cl00 94.40(5) . . ?
N003 Tb01 Cl00 94.40(5) 2_656 . ?
N003 Tb01 N003 171.21(10) 2_656 . ?
N003 Tb01 C006 147.23(8) . 2_656 ?
N003 Tb01 C006 147.23(8) 2_656 . ?
N003 Tb01 C006 27.85(8) . . ?
N003 Tb01 C006 27.85(8) 2_656 2_656 ?
N004 Tb01 Cl00 120.04(6) 2_656 . ?
N004 Tb01 Cl00 120.04(6) . . ?
N004 Tb01 N003 118.87(8) . 2_656 ?
N004 Tb01 N003 55.97(8) . . ?
N004 Tb01 N003 118.87(8) 2_656 . ?
N004 Tb01 N003 55.97(8) 2_656 2_656 ?
N004 Tb01 N004 119.92(11) 2_656 . ?
N004 Tb01 C006 28.39(8) . . ?
N004 Tb01 C006 126.65(8) . 2_656 ?
N004 Tb01 C006 126.64(8) 2_656 . ?
N004 Tb01 C006 28.39(8) 2_656 2_656 ?
C006 Tb01 C006 147.18(11) 2_656 . ?
C005 N003 Tb01 136.75(19) . . ?
C006 N003 Tb01 94.71(18) . . ?
C006 N003 C005 128.5(3) . . ?
C006 N004 Tb01 96.99(17) . . ?
C006 N004 C00B 126.1(3) . . ?
C00B N004 Tb01 130.90(19) . . ?
C008 C005 N003 122.6(2) . . ?
C008 C005 C00A 119.2(3) . . ?
C00A C005 N003 118.0(2) . . ?
N003 C006 Tb01 57.44(15) . . ?
N003 C006 N004 111.3(3) . . ?
N003 C006 C00G 125.6(3) . . ?
N004 C006 Tb01 54.62(15) . . ?
N004 C006 C00G 123.0(3) . . ?
C00G C006 Tb01 169.18(19) . . ?
C00D C007 H007 108.2 . . ?
C00D C007 C00I 109.0(2) . . ?
C00D C007 C00M 113.6(3) . . ?
C00I C007 H007 108.2 . . ?
C00I C007 C00M 109.6(3) . . ?
C00M C007 H007 108.2 . . ?
C005 C008 C00L 123.8(3) . . ?
C00C C008 C005 118.9(3) . . ?
C00C C008 C00L 117.3(3) . . ?
C00A C009 H009 107.5 . . ?
C00O C009 H009 107.5 . . ?
C00O C009 C00A 112.4(2) . . ?
C00X C009 H009 107.5 . . ?
C00X C009 C00A 111.4(3) . . ?
C00X C009 C00O 110.2(3) . . ?
C005 C00A C009 122.0(3) . . ?
C00F C00A C005 118.8(3) . . ?
C00F C00A C009 119.2(3) . . ?
C00D C00B N004 119.3(2) . . ?
C00J C00B N004 121.0(3) . . ?
C00J C00B C00D 119.4(3) . . ?
C008 C00C H00C 119.0 . . ?
C00E C00C C008 122.1(3) . . ?
C00E C00C H00C 119.0 . . ?
C00B C00D C007 120.7(3) . . ?
C00Q C00D C007 119.9(3) . . ?
C00Q C00D C00B 119.4(3) . . ?
C00C C00E H00E 120.4 . . ?
C00C C00E C00F 119.1(3) . . ?
C00F C00E H00E 120.4 . . ?
C00A C00F H00F 119.2 . . ?
C00E C00F C00A 121.7(3) . . ?
C00E C00F H00F 119.2 . . ?
C00H C00G C006 115.4(2) . . ?
C00H C00G C00R 106.0(2) . . ?
C00H C00G C00S 107.7(2) . . ?
C00R C00G C006 111.1(2) . . ?
C00R C00G C00S 108.3(3) . . ?
C00S C00G C006 108.0(2) . . ?
C00G C00H H00A 109.5 . . ?
C00G C00H H00B 109.5 . . ?
C00G C00H H00D 109.5 . . ?
H00A C00H H00B 109.5 . . ?
H00A C00H H00D 109.5 . . ?
H00B C00H H00D 109.5 . . ?
C007 C00I H00G 109.5 . . ?
C007 C00I H00H 109.5 . . ?
C007 C00I H00I 109.5 . . ?
H00G C00I H00H 109.5 . . ?
H00G C00I H00I 109.5 . . ?
H00H C00I H00I 109.5 . . ?
C00B C00J C00K 122.1(3) . . ?
C00N C00J C00B 118.6(3) . . ?
C00N C00J C00K 119.3(3) . . ?
C00J C00K H00K 108.3 . . ?
C00J C00K C00P 112.7(3) . . ?
C00P C00K H00K 108.3 . . ?
C00V C00K C00J 110.3(3) . . ?
C00V C00K H00K 108.3 . . ?
C00V C00K C00P 108.9(3) . . ?
C008 C00L H00L 108.7 . . ?
C008 C00L C00W 109.2(3) . . ?
C00T C00L C008 113.0(3) . . ?
C00T C00L H00L 108.7 . . ?
C00T C00L C00W 108.4(3) . . ?
C00W C00L H00L 108.7 . . ?
C007 C00M H00J 109.5 . . ?
C007 C00M H00M 109.5 . . ?
C007 C00M H00N 109.5 . . ?
H00J C00M H00M 109.5 . . ?
H00J C00M H00N 109.5 . . ?
H00M C00M H00N 109.5 . . ?
C00J C00N H00O 119.2 . . ?
C00U C00N C00J 121.7(3) . . ?
C00U C00N H00O 119.2 . . ?
C009 C00O H00P 109.5 . . ?
C009 C00O H00Q 109.5 . . ?
C009 C00O H00R 109.5 . . ?
H00P C00O H00Q 109.5 . . ?
H00P C00O H00R 109.5 . . ?
H00Q C00O H00R 109.5 . . ?
C00K C00P H00S 109.5 . . ?
C00K C00P H00T 109.5 . . ?
C00K C00P H00U 109.5 . . ?
H00S C00P H00T 109.5 . . ?
H00S C00P H00U 109.5 . . ?
H00T C00P H00U 109.5 . . ?
C00D C00Q H00V 119.5 . . ?
C00U C00Q C00D 120.9(3) . . ?
C00U C00Q H00V 119.5 . . ?
C00G C00R H00W 109.5 . . ?
C00G C00R H00X 109.5 . . ?
C00G C00R H00Y 109.5 . . ?
H00W C00R H00X 109.5 . . ?
H00W C00R H00Y 109.5 . . ?
H00X C00R H00Y 109.5 . . ?
C00G C00S H00Z 109.5 . . ?
C00G C00S H 109.5 . . ?
C00G C00S HA 109.5 . . ?
H00Z C00S H 109.5 . . ?
H00Z C00S HA 109.5 . . ?
H C00S HA 109.5 . . ?
C00L C00T H00 109.5 . . ?
C00L C00T HB 109.5 . . ?
C00L C00T HC 109.5 . . ?
H00 C00T HB 109.5 . . ?
H00 C00T HC 109.5 . . ?
HB C00T HC 109.5 . . ?
C00N C00U H0AA 120.2 . . ?
C00Q C00U C00N 119.6(3) . . ?
C00Q C00U H0AA 120.2 . . ?
C00K C00V H1AA 109.5 . . ?
C00K C00V HD 109.5 . . ?
C00K C00V HE 109.5 . . ?
H1AA C00V HD 109.5 . . ?
H1AA C00V HE 109.5 . . ?
HD C00V HE 109.5 . . ?
C00L C00W H2AA 109.5 . . ?
C00L C00W HF 109.5 . . ?
C00L C00W HG 109.5 . . ?
H2AA C00W HF 109.5 . . ?
H2AA C00W HG 109.5 . . ?
HF C00W HG 109.5 . . ?
C009 C00X H3AA 109.5 . . ?
C009 C00X HH 109.5 . . ?
C009 C00X HI 109.5 . . ?
H3AA C00X HH 109.5 . . ?
H3AA C00X HI 109.5 . . ?
HH C00X HI 109.5 . . ?

loop_
_geom_bond_atom_site_label_1
_geom_bond_atom_site_label_2
_geom_bond_distance
_geom_bond_site_symmetry_2
_geom_bond_publ_flag
Tb01 Cl00 2.5362(10) . ?
Tb01 N003 2.402(2) 2_656 ?
Tb01 N003 2.402(2) . ?
Tb01 N004 2.333(2) 2_656 ?
Tb01 N004 2.333(2) . ?
Tb01 C006 2.840(3) . ?
Tb01 C006 2.840(3) 2_656 ?
N003 C005 1.427(4) . ?
N003 C006 1.332(4) . ?
N004 C006 1.361(4) . ?
N004 C00B 1.430(4) . ?
C005 C008 1.406(4) . ?
C005 C00A 1.413(4) . ?
C006 C00G 1.563(4) . ?
C007 H007 1.0000 . ?
C007 C00D 1.521(4) . ?
C007 C00I 1.528(4) . ?
C007 C00M 1.530(4) . ?
C008 C00C 1.385(4) . ?
C008 C00L 1.531(4) . ?
C009 H009 1.0000 . ?
C009 C00A 1.524(4) . ?
C009 C00O 1.521(4) . ?
C009 C00X 1.517(4) . ?
C00A C00F 1.385(4) . ?
C00B C00D 1.411(4) . ?
C00B C00J 1.407(4) . ?
C00C H00C 0.9500 . ?
C00C C00E 1.364(4) . ?
C00D C00Q 1.390(4) . ?
C00E H00E 0.9500 . ?
C00E C00F 1.375(4) . ?
C00F H00F 0.9500 . ?
C00G C00H 1.526(4) . ?
C00G C00R 1.538(4) . ?
C00G C00S 1.538(4) . ?
C00H H00A 0.9800 . ?
C00H H00B 0.9800 . ?
C00H H00D 0.9800 . ?
C00I H00G 0.9800 . ?
C00I H00H 0.9800 . ?
C00I H00I 0.9800 . ?
C00J C00K 1.522(4) . ?
C00J C00N 1.391(4) . ?
C00K H00K 1.0000 . ?
C00K C00P 1.533(4) . ?
C00K C00V 1.518(5) . ?
C00L H00L 1.0000 . ?
C00L C00T 1.524(4) . ?
C00L C00W 1.541(4) . ?
C00M H00J 0.9800 . ?
C00M H00M 0.9800 . ?
C00M H00N 0.9800 . ?
C00N H00O 0.9500 . ?
C00N C00U 1.378(4) . ?
C00O H00P 0.9800 . ?
C00O H00Q 0.9800 . ?
C00O H00R 0.9800 . ?
C00P H00S 0.9800 . ?
C00P H00T 0.9800 . ?
C00P H00U 0.9800 . ?
C00Q H00V 0.9500 . ?
C00Q C00U 1.376(4) . ?
C00R H00W 0.9800 . ?
C00R H00X 0.9800 . ?
C00R H00Y 0.9800 . ?
C00S H00Z 0.9800 . ?
C00S H 0.9800 . ?
C00S HA 0.9800 . ?
C00T H00 0.9800 . ?
C00T HB 0.9800 . ?
C00T HC 0.9800 . ?
C00U H0AA 0.9500 . ?
C00V H1AA 0.9800 . ?
C00V HD 0.9800 . ?
C00V HE 0.9800 . ?
C00W H2AA 0.9800 . ?
C00W HF 0.9800 . ?
C00W HG 0.9800 . ?
C00X H3AA 0.9800 . ?
C00X HH 0.9800 . ?
C00X HI 0.9800 . ?

loop_
_geom_torsion_atom_site_label_1
_geom_torsion_atom_site_label_2
_geom_torsion_atom_site_label_3
_geom_torsion_atom_site_label_4
_geom_torsion
_geom_torsion_site_symmetry_1
_geom_torsion_site_symmetry_2
_geom_torsion_site_symmetry_3
_geom_torsion_site_symmetry_4
_geom_torsion_publ_flag
Tb01 N003 C005 C008 -85.5(4) . . . . ?
Tb01 N003 C005 C00A 89.1(3) . . . . ?
Tb01 N003 C006 N004 -9.4(2) . . . . ?
Tb01 N003 C006 C00G 167.5(2) . . . . ?
Tb01 N004 C006 N003 9.8(2) . . . . ?
Tb01 N004 C006 C00G -167.2(2) . . . . ?
Tb01 N004 C00B C00D 61.2(4) . . . . ?
Tb01 N004 C00B C00J -112.1(3) . . . . ?
Tb01 C006 C00G C00H 117.4(10) . . . . ?
Tb01 C006 C00G C00R -121.9(10) . . . . ?
Tb01 C006 C00G C00S -3.2(11) . . . . ?
N003 C005 C008 C00C 179.6(3) . . . . ?
N003 C005 C008 C00L 0.3(5) . . . . ?
N003 C005 C00A C009 -1.3(4) . . . . ?
N003 C005 C00A C00F 179.5(3) . . . . ?
N003 C006 C00G C00H 14.6(4) . . . . ?
N003 C006 C00G C00R 135.3(3) . . . . ?
N003 C006 C00G C00S -106.0(3) . . . . ?
N004 C006 C00G C00H -168.9(2) . . . . ?
N004 C006 C00G C00R -48.2(4) . . . . ?
N004 C006 C00G C00S 70.5(3) . . . . ?
N004 C00B C00D C007 -4.1(4) . . . . ?
N004 C00B C00D C00Q 178.9(3) . . . . ?
N004 C00B C00J C00K 0.9(5) . . . . ?
N004 C00B C00J C00N 179.4(3) . . . . ?
C005 N003 C006 Tb01 -177.7(3) . . . . ?
C005 N003 C006 N004 172.9(2) . . . . ?
C005 N003 C006 C00G -10.2(4) . . . . ?
C005 C008 C00C C00E -1.0(5) . . . . ?
C005 C008 C00L C00T -119.9(3) . . . . ?
C005 C008 C00L C00W 119.4(3) . . . . ?
C005 C00A C00F C00E 2.4(5) . . . . ?
C006 N003 C005 C008 91.1(4) . . . . ?
C006 N003 C005 C00A -94.3(4) . . . . ?
C006 N004 C00B C00D -85.0(4) . . . . ?
C006 N004 C00B C00J 101.8(3) . . . . ?
C007 C00D C00Q C00U -172.9(3) . . . . ?
C008 C005 C00A C009 173.5(3) . . . . ?
C008 C005 C00A C00F -5.7(4) . . . . ?
C008 C00C C00E C00F -2.4(5) . . . . ?
C009 C00A C00F C00E -176.8(3) . . . . ?
C00A C005 C008 C00C 5.0(4) . . . . ?
C00A C005 C008 C00L -174.2(3) . . . . ?
C00B N004 C006 Tb01 154.9(3) . . . . ?
C00B N004 C006 N003 164.7(2) . . . . ?
C00B N004 C006 C00G -12.3(4) . . . . ?
C00B C00D C00Q C00U 4.2(5) . . . . ?
C00B C00J C00K C00P -141.0(3) . . . . ?
C00B C00J C00K C00V 97.0(4) . . . . ?
C00B C00J C00N C00U -0.9(5) . . . . ?
C00C C008 C00L C00T 60.8(4) . . . . ?
C00C C008 C00L C00W -59.8(4) . . . . ?
C00C C00E C00F C00A 1.6(5) . . . . ?
C00D C00B C00J C00K -172.3(3) . . . . ?
C00D C00B C00J C00N 6.1(5) . . . . ?
C00D C00Q C00U C00N 1.1(5) . . . . ?
C00I C007 C00D C00B -94.1(3) . . . . ?
C00I C007 C00D C00Q 82.9(4) . . . . ?
C00J C00B C00D C007 169.3(3) . . . . ?
C00J C00B C00D C00Q -7.8(5) . . . . ?
C00J C00N C00U C00Q -2.7(5) . . . . ?
C00K C00J C00N C00U 177.5(3) . . . . ?
C00L C008 C00C C00E 178.3(3) . . . . ?
C00M C007 C00D C00B 143.4(3) . . . . ?
C00M C007 C00D C00Q -39.6(4) . . . . ?
C00N C00J C00K C00P 40.6(4) . . . . ?
C00N C00J C00K C00V -81.4(4) . . . . ?
C00O C009 C00A C005 -138.6(3) . . . . ?
C00O C009 C00A C00F 40.7(4) . . . . ?
C00X C009 C00A C005 97.2(4) . . . . ?
C00X C009 C00A C00F -83.6(4) . . . . ?
